data_7035579
loop_
_publ_author_name
'Kiefer, Claude'
'Bestgen, Sebastian'
'Gamer, Michael T.'
'Lebedkin, Sergei'
'Kappes, Manfred M.'
'Roesky, Peter W.'

_publ_section_title
;
 Alkynyl-functionalized gold NHC complexes and their coinage metal
 clusters.
;
_journal_issue 30
_journal_name_full 'Dalton transactions (Cambridge, England : 2003)'
_journal_page_first 13662
_journal_page_last 13670
_journal_paper_doi 10.1039/c5dt02228b
_journal_volume 44
_journal_year 2015
_chemical_formula_moiety 'C32 H46 B2 N O P2 S Si Y, C4 H8 O'
_chemical_formula_sum 'C36 H54 B2 N O2 P2 S Si Y'
_chemical_formula_weight 765.42
_space_group_crystal_system monoclinic
_space_group_IT_number 14
_space_group_name_Hall '-P 2yn'
_space_group_name_H-M_alt 'P 1 21/n 1'
_symmetry_space_group_name_Hall '-P 2yn'
_symmetry_space_group_name_H-M 'P 1 21/n 1'
_atom_sites_solution_hydrogens mixed
_atom_sites_solution_primary heavy
_audit_creation_date 2014-12-05
_audit_creation_method
;
Olex2 1.2
(compiled 2014.11.25 svn.r3098 for OlexSys, GUI svn.r4951)
;
_audit_update_record
;
2014-12-23 deposited with the CCDC.
2015-06-26 downloaded from the CCDC.
;
_cell_angle_alpha 90
_cell_angle_beta 97.48(3)
_cell_angle_gamma 90
_cell_formula_units_Z 4
_cell_length_a 9.843(2)
_cell_length_b 11.425(2)
_cell_length_c 36.050(7)
_cell_measurement_temperature 150
_cell_volume 4019.6(14)
_computing_cell_refinement 'STOE X-AREA, PLATON (A.L.Spek, 2005)'
_computing_data_collection 'STOE X-AREA'
_computing_data_reduction 'STOE X-RED & LANA, PLATON (A.L.Spek, 2005)'
_computing_molecular_graphics 'Diamond 2/3, Olex2 (Dolomanov et al., 2009)'
_computing_publication_material 'MS Word, Olex2 (Dolomanov et al., 2009)'
_computing_structure_refinement 'SHELXL (Sheldrick, 2008)'
_computing_structure_solution 'SHELXS (Sheldrick, 2008)'
_diffrn_ambient_temperature 150
_diffrn_detector 'image plate (34cm diameter)'
_diffrn_detector_area_resol_mean 6.67
_diffrn_detector_type STOE
_diffrn_measured_fraction_theta_full 1.000
_diffrn_measured_fraction_theta_max 0.996
_diffrn_measurement_device '2-circle goniometer'
_diffrn_measurement_device_type 'STOE IPDS2'
_diffrn_measurement_method 'rotation method'
_diffrn_radiation_collimation '0.5mm monocapillary'
_diffrn_radiation_monochromator 'plane graphite'
_diffrn_radiation_type MoK\a
_diffrn_radiation_wavelength 0.71073
_diffrn_reflns_av_R_equivalents 0.1139
_diffrn_reflns_av_unetI/netI 0.1136
_diffrn_reflns_laue_measured_fraction_full 1.000
_diffrn_reflns_laue_measured_fraction_max 0.996
_diffrn_reflns_limit_h_max 11
_diffrn_reflns_limit_h_min -12
_diffrn_reflns_limit_k_max 12
_diffrn_reflns_limit_k_min -14
_diffrn_reflns_limit_l_max 45
_diffrn_reflns_limit_l_min -45
_diffrn_reflns_number 37089
_diffrn_reflns_point_group_measured_fraction_full 1.000
_diffrn_reflns_point_group_measured_fraction_max 0.996
_diffrn_reflns_theta_full 26.000
_diffrn_reflns_theta_max 26.741
_diffrn_reflns_theta_min 1.871
_diffrn_source 'sealed tube, 12x0.4mm long-fine focus'
_exptl_absorpt_coefficient_mu 1.643
_exptl_absorpt_correction_T_max 0.9434
_exptl_absorpt_correction_T_min 0.8093
_exptl_absorpt_correction_type integration
_exptl_absorpt_process_details 'STOE X-RED & X-SHAPE'
_exptl_crystal_colour colourless
_exptl_crystal_colour_primary colourless
_exptl_crystal_density_diffrn 1.265
_exptl_crystal_description rod
_exptl_crystal_F_000 1608
_exptl_crystal_size_max 0.228
_exptl_crystal_size_mid 0.116
_exptl_crystal_size_min 0.051
_refine_diff_density_max 0.349
_refine_diff_density_min -0.457
_refine_diff_density_rms 0.067
_refine_ls_extinction_method none
_refine_ls_goodness_of_fit_ref 0.909
_refine_ls_hydrogen_treatment mixed
_refine_ls_matrix_type full
_refine_ls_number_parameters 460
_refine_ls_number_reflns 8503
_refine_ls_number_restraints 0
_refine_ls_restrained_S_all 0.909
_refine_ls_R_factor_all 0.1074
_refine_ls_R_factor_gt 0.0523
_refine_ls_shift/su_max 0.001
_refine_ls_shift/su_mean 0.000
_refine_ls_structure_factor_coef Fsqd
_refine_ls_weighting_details 'w=1/[\s^2^(Fo^2^)+(0.0188P)^2^] where P=(Fo^2^+2Fc^2^)/3'
_refine_ls_weighting_scheme calc
_refine_ls_wR_factor_gt 0.0688
_refine_ls_wR_factor_ref 0.0795
_reflns_Friedel_coverage 0.000
_reflns_number_gt 5148
_reflns_number_total 8503
_reflns_threshold_expression 'I > 2\s(I)'
_cod_data_source_file c5dt02228b2.cif
_cod_data_source_block 3
_cod_depositor_comments 'Adding full bibliography for 7035578--7035585.cif.'
_cod_database_code 7035579
_audit_block_doi 10.5517/cc13y1rv
_shelxl_version_number 2014/6
_shelx_space_group_comment
;
The symmetry employed for this shelxl refinement is uniquely defined
by the following loop, which should always be used as a source of
symmetry information in preference to the above space-group names.
They are only intended as comments.
;
_olex2_refinement_description
;
1. Fixed Uiso
 At 1.2 times of:
  All C(H) groups, All C(H,H) groups, All C(H,H,H,H) groups
 At 1.5 times of:
  All C(H,H,H) groups
2. Others
 Sof(H30C)=Sof(H30D)=Sof(C31A)=Sof(H31A)=Sof(H31B)=Sof(H32C)=Sof(H32D)=1-FVAR(1)
 Sof(H30A)=Sof(H30B)=Sof(C31B)=Sof(H31C)=Sof(H31D)=Sof(H32A)=Sof(H32B)=FVAR(1)
3.a Ternary CH refined with riding coordinates:
 C1(H1)
3.b Secondary CH2 refined with riding coordinates:
 C29(H29A,H29B), C30(H30C,H30D), C30(H30A,H30B), C31A(H31A,H31B), C31B(H31C,
 H31D), C32(H32C,H32D), C32(H32A,H32B), C33(H33A,H33B), C34(H34A,H34B),
 C35(H35A,H35B), C36(H36A,H36B)
3.c Aromatic/amide H refined with riding coordinates:
 C3(H3), C4(H4), C5(H5), C6(H6), C7(H7), C9(H9), C10(H10), C11(H11), C12(H12),
 C13(H13), C15(H15), C16(H16), C17(H17), C18(H18), C19(H19), C21(H21), C22(H22),
  C23(H23), C24(H24), C25(H25)
3.d Idealised Me refined as rotating group:
 C26(H26A,H26B,H26C), C27(H27A,H27B,H27C), C28(H28A,H28B,H28C)
;
_olex2_submission_special_instructions 'No special instructions were received'

loop_
_space_group_symop_operation_xyz
'x, y, z'
'-x+1/2, y+1/2, -z+1/2'
'-x, -y, -z'
'x-1/2, -y-1/2, z-1/2'

loop_
_atom_site_label
_atom_site_type_symbol
_atom_site_fract_x
_atom_site_fract_y
_atom_site_fract_z
_atom_site_U_iso_or_equiv
_atom_site_adp_type
_atom_site_occupancy
_atom_site_site_symmetry_order
_atom_site_calc_flag
_atom_site_refinement_flags_posn
_atom_site_refinement_flags_occupancy
_atom_site_disorder_assembly
_atom_site_disorder_group
B1 B 0.9706(5) 0.9414(6) 0.83501(13) 0.0445(14) Uani 1 1 d . . . .
H1A H 1.076(4) 0.930(3) 0.8336(9) 0.042(10) Uiso 1 1 d . . . .
H1B H 0.939(4) 1.009(4) 0.8549(10) 0.058(12) Uiso 1 1 d . . . .
H1C H 0.919(4) 0.952(4) 0.8099(11) 0.060(12) Uiso 1 1 d . . . .
H1D H 0.918(5) 0.866(5) 0.8465(12) 0.080(15) Uiso 1 1 d . . . .
B2 B 0.6866(6) 1.1916(5) 0.83342(13) 0.0443(13) Uani 1 1 d . . . .
H2A H 0.666(4) 1.285(4) 0.8333(11) 0.068(14) Uiso 1 1 d . . . .
H2B H 0.580(4) 1.139(4) 0.8325(9) 0.046(11) Uiso 1 1 d . . . .
H2C H 0.739(4) 1.159(3) 0.8071(9) 0.040(10) Uiso 1 1 d . . . .
H2D H 0.748(4) 1.166(3) 0.8607(9) 0.042(11) Uiso 1 1 d . . . .
C1 C 0.4649(4) 0.9066(3) 0.84513(8) 0.0274(8) Uani 1 1 d . . . .
H1 H 0.3894 0.9585 0.8334 0.033 Uiso 1 1 calc R . . .
C2 C 0.4333(3) 1.0619(3) 0.90541(8) 0.0276(8) Uani 1 1 d . . . .
C3 C 0.5065(4) 1.1465(4) 0.92718(9) 0.0326(9) Uani 1 1 d . . . .
H3 H 0.6029 1.1381 0.9331 0.039 Uiso 1 1 calc R . . .
C4 C 0.4426(4) 1.2429(4) 0.94045(9) 0.0393(10) Uani 1 1 d . . . .
H4 H 0.4946 1.2996 0.9555 0.047 Uiso 1 1 calc R . . .
C5 C 0.3032(4) 1.2560(4) 0.93167(10) 0.0411(10) Uani 1 1 d . . . .
H5 H 0.2582 1.3203 0.9415 0.049 Uiso 1 1 calc R . . .
C6 C 0.2288(4) 1.1761(4) 0.90877(10) 0.0400(10) Uani 1 1 d . . . .
H6 H 0.1333 1.1875 0.9019 0.048 Uiso 1 1 calc R . . .
C7 C 0.2930(4) 1.0787(4) 0.89567(9) 0.0327(9) Uani 1 1 d . . . .
H7 H 0.2409 1.0234 0.8800 0.039 Uiso 1 1 calc R . . .
C8 C 0.4669(4) 0.8175(3) 0.92364(8) 0.0276(9) Uani 1 1 d . . . .
C9 C 0.3603(4) 0.8322(4) 0.94513(9) 0.0331(9) Uani 1 1 d . . . .
H9 H 0.3114 0.9041 0.9442 0.040 Uiso 1 1 calc R . . .
C10 C 0.3251(4) 0.7420(4) 0.96798(9) 0.0371(10) Uani 1 1 d . . . .
H10 H 0.2536 0.7532 0.9830 0.045 Uiso 1 1 calc R . . .
C11 C 0.3934(4) 0.6365(4) 0.96901(9) 0.0389(10) Uani 1 1 d . . . .
H11 H 0.3676 0.5746 0.9843 0.047 Uiso 1 1 calc R . . .
C12 C 0.4993(4) 0.6207(4) 0.94785(9) 0.0374(10) Uani 1 1 d . . . .
H12 H 0.5468 0.5481 0.9486 0.045 Uiso 1 1 calc R . . .
C13 C 0.5360(4) 0.7111(4) 0.92549(9) 0.0336(9) Uani 1 1 d . . . .
H13 H 0.6095 0.7001 0.9112 0.040 Uiso 1 1 calc R . . .
C14 C 0.3795(4) 0.6550(3) 0.84571(9) 0.0320(9) Uani 1 1 d . . . .
C15 C 0.2563(4) 0.6850(4) 0.85835(9) 0.0364(10) Uani 1 1 d . . . .
H15 H 0.2259 0.7640 0.8573 0.044 Uiso 1 1 calc R . . .
C16 C 0.1783(4) 0.5987(4) 0.87253(9) 0.0413(10) Uani 1 1 d . . . .
H16 H 0.0947 0.6189 0.8814 0.050 Uiso 1 1 calc R . . .
C17 C 0.2211(5) 0.4849(4) 0.87382(10) 0.0488(11) Uani 1 1 d . . . .
H17 H 0.1660 0.4263 0.8832 0.059 Uiso 1 1 calc R . . .
C18 C 0.3444(5) 0.4539(4) 0.86158(9) 0.0479(11) Uani 1 1 d . . . .
H18 H 0.3748 0.3749 0.8630 0.057 Uiso 1 1 calc R . . .
C19 C 0.4227(4) 0.5400(4) 0.84720(8) 0.0388(9) Uani 1 1 d . . . .
H19 H 0.5063 0.5195 0.8384 0.047 Uiso 1 1 calc R . . .
C20 C 0.3833(4) 0.7698(3) 0.77772(9) 0.0317(9) Uani 1 1 d . . . .
C21 C 0.2588(4) 0.8267(4) 0.76956(10) 0.0446(11) Uani 1 1 d . . . .
H21 H 0.2256 0.8753 0.7878 0.054 Uiso 1 1 calc R . . .
C22 C 0.1825(5) 0.8121(5) 0.73446(11) 0.0578(14) Uani 1 1 d . . . .
H22 H 0.0978 0.8520 0.7285 0.069 Uiso 1 1 calc R . . .
C23 C 0.2301(6) 0.7398(4) 0.70847(11) 0.0563(14) Uani 1 1 d . . . .
H23 H 0.1766 0.7286 0.6848 0.068 Uiso 1 1 calc R . . .
C24 C 0.3515(6) 0.6848(4) 0.71610(10) 0.0580(14) Uani 1 1 d . . . .
H24 H 0.3837 0.6363 0.6977 0.070 Uiso 1 1 calc R . . .
C25 C 0.4300(5) 0.6985(4) 0.75084(10) 0.0482(11) Uani 1 1 d . . . .
H25 H 0.5154 0.6593 0.7561 0.058 Uiso 1 1 calc R . . .
C26 C 0.9184(5) 0.8131(5) 0.93621(13) 0.0706(17) Uani 1 1 d . . . .
H26A H 0.8655 0.7405 0.9325 0.106 Uiso 1 1 calc GR . . .
H26B H 0.9808 0.8084 0.9597 0.106 Uiso 1 1 calc GR . . .
H26C H 0.9715 0.8245 0.9153 0.106 Uiso 1 1 calc GR . . .
C27 C 0.9010(4) 1.0773(5) 0.94188(11) 0.0554(14) Uani 1 1 d . . . .
H27A H 0.9396 1.0901 0.9185 0.083 Uiso 1 1 calc GR . . .
H27B H 0.9755 1.0715 0.9627 0.083 Uiso 1 1 calc GR . . .
H27C H 0.8413 1.1431 0.9463 0.083 Uiso 1 1 calc GR . . .
C28 C 0.7188(4) 0.9250(4) 0.98256(9) 0.0465(11) Uani 1 1 d . . . .
H28A H 0.6486 0.9856 0.9830 0.070 Uiso 1 1 calc GR . . .
H28B H 0.7891 0.9347 1.0042 0.070 Uiso 1 1 calc GR . . .
H28C H 0.6766 0.8476 0.9835 0.070 Uiso 1 1 calc GR . . .
C29 C 0.6954(4) 0.9140(5) 0.74080(9) 0.0565(14) Uani 1 1 d . . . .
H29A H 0.6912 0.8277 0.7428 0.068 Uiso 1 1 calc R . . .
H29B H 0.7925 0.9380 0.7421 0.068 Uiso 1 1 calc R . . .
C30 C 0.6143(6) 0.9554(5) 0.70477(10) 0.0709(16) Uani 1 1 d . . . .
H30C H 0.6665 1.0148 0.6925 0.085 Uiso 0.538(19) 1 calc R P A 2
H30D H 0.5925 0.8891 0.6873 0.085 Uiso 0.538(19) 1 calc R P A 2
H30A H 0.5429 0.8978 0.6954 0.085 Uiso 0.462(19) 1 calc R P A 1
H30B H 0.6749 0.9686 0.6853 0.085 Uiso 0.462(19) 1 calc R P A 1
C31A C 0.4930(14) 1.0046(12) 0.7153(2) 0.055(4) Uani 0.538(19) 1 d . P A 2
H31A H 0.4204 0.9442 0.7143 0.066 Uiso 0.538(19) 1 calc R P A 2
H31B H 0.4599 1.0687 0.6980 0.066 Uiso 0.538(19) 1 calc R P A 2
C31B C 0.5465(16) 1.0765(18) 0.7162(3) 0.064(5) Uani 0.462(19) 1 d . P A 1
H31C H 0.6096 1.1435 0.7151 0.076 Uiso 0.462(19) 1 calc R P A 1
H31D H 0.4590 1.0928 0.7002 0.076 Uiso 0.462(19) 1 calc R P A 1
C32 C 0.5254(5) 1.0503(4) 0.75404(10) 0.0526(12) Uani 1 1 d . . . .
H32C H 0.5604 1.1316 0.7541 0.063 Uiso 0.538(19) 1 calc R P A 2
H32D H 0.4439 1.0481 0.7675 0.063 Uiso 0.538(19) 1 calc R P A 2
H32A H 0.4339 1.0146 0.7543 0.063 Uiso 0.462(19) 1 calc R P A 1
H32B H 0.5291 1.1234 0.7689 0.063 Uiso 0.462(19) 1 calc R P A 1
C33 C 0.2638(4) 0.5972(5) 1.08827(10) 0.0514(12) Uani 1 1 d . . . .
H33A H 0.2931 0.6727 1.1002 0.062 Uiso 1 1 calc R . . .
H33B H 0.3304 0.5363 1.0982 0.062 Uiso 1 1 calc R . . .
C34 C 0.1278(5) 0.5668(6) 1.09675(11) 0.089(2) Uani 1 1 d . . . .
H34A H 0.0931 0.6279 1.1126 0.107 Uiso 1 1 calc R . . .
H34B H 0.1298 0.4911 1.1102 0.107 Uiso 1 1 calc R . . .
C35 C 0.0388(5) 0.5585(6) 1.05996(10) 0.0670(16) Uani 1 1 d . . . .
H35A H -0.0211 0.4887 1.0590 0.080 Uiso 1 1 calc R . . .
H35B H -0.0190 0.6292 1.0552 0.080 Uiso 1 1 calc R . . .
C36 C 0.1379(4) 0.5488(5) 1.03245(10) 0.0577(14) Uani 1 1 d . . . .
H36A H 0.1567 0.4656 1.0274 0.069 Uiso 1 1 calc R . . .
H36B H 0.1010 0.5868 1.0086 0.069 Uiso 1 1 calc R . . .
N N 0.6818(3) 0.9433(3) 0.89800(6) 0.0275(7) Uani 1 1 d . . . .
O1 O 0.6315(2) 0.9693(3) 0.77070(5) 0.0365(6) Uani 1 1 d . . . .
O2 O 0.2595(3) 0.6059(3) 1.04853(7) 0.0480(8) Uani 1 1 d . . . .
P1 P 0.51898(9) 0.93072(9) 0.89292(2) 0.0262(2) Uani 1 1 d . . . .
P2 P 0.47410(10) 0.76827(9) 0.82497(2) 0.0300(2) Uani 1 1 d . . . .
S S 0.67058(10) 0.72269(10) 0.82599(3) 0.0380(2) Uani 1 1 d . . . .
Si Si 0.79945(10) 0.93865(11) 0.93845(2) 0.0367(3) Uani 1 1 d . . . .
Y Y 0.71605(4) 0.96998(4) 0.83499(2) 0.02839(9) Uani 1 1 d . . . .

loop_
_atom_site_aniso_label
_atom_site_aniso_U_11
_atom_site_aniso_U_22
_atom_site_aniso_U_33
_atom_site_aniso_U_23
_atom_site_aniso_U_13
_atom_site_aniso_U_12
B1 0.025(3) 0.070(5) 0.039(2) -0.006(2) 0.0058(19) -0.004(3)
B2 0.058(4) 0.035(3) 0.038(2) 0.001(2) 0.000(2) 0.000(3)
C1 0.029(2) 0.029(2) 0.0246(15) 0.0017(14) 0.0020(14) 0.0035(17)
C2 0.0254(19) 0.033(2) 0.0256(15) 0.0036(14) 0.0067(13) -0.0022(17)
C3 0.030(2) 0.032(2) 0.0361(19) 0.0000(16) 0.0031(16) -0.0016(18)
C4 0.053(3) 0.028(3) 0.0363(19) -0.0032(17) 0.0052(18) -0.002(2)
C5 0.051(3) 0.032(3) 0.043(2) 0.0039(18) 0.0183(19) 0.008(2)
C6 0.030(2) 0.039(3) 0.053(2) 0.0118(19) 0.0120(18) 0.006(2)
C7 0.028(2) 0.029(2) 0.0415(19) 0.0021(16) 0.0052(15) -0.0005(18)
C8 0.024(2) 0.036(3) 0.0213(15) -0.0012(14) -0.0012(14) 0.0004(17)
C9 0.033(2) 0.035(2) 0.0314(18) -0.0005(16) 0.0055(16) 0.0038(19)
C10 0.035(2) 0.044(3) 0.0339(18) 0.0031(17) 0.0123(16) 0.000(2)
C11 0.042(3) 0.045(3) 0.0305(18) 0.0053(17) 0.0062(17) -0.007(2)
C12 0.048(3) 0.034(3) 0.0293(18) 0.0037(16) 0.0033(17) 0.006(2)
C13 0.033(2) 0.038(3) 0.0305(17) 0.0013(16) 0.0072(15) 0.0008(19)
C14 0.038(2) 0.030(2) 0.0249(16) -0.0010(15) -0.0066(15) -0.0018(18)
C15 0.037(2) 0.036(3) 0.0346(18) 0.0058(16) -0.0039(16) -0.0059(19)
C16 0.037(2) 0.047(3) 0.038(2) 0.0074(19) -0.0018(17) -0.008(2)
C17 0.056(3) 0.045(3) 0.044(2) 0.009(2) -0.0003(19) -0.018(3)
C18 0.076(3) 0.028(3) 0.0365(18) 0.0022(17) -0.0027(19) -0.010(2)
C19 0.052(2) 0.036(3) 0.0283(16) 0.0013(17) 0.0048(16) -0.003(2)
C20 0.035(2) 0.028(2) 0.0325(17) -0.0024(16) 0.0052(15) -0.0057(18)
C21 0.040(3) 0.060(3) 0.0312(19) 0.0017(18) -0.0020(17) 0.001(2)
C22 0.047(3) 0.079(4) 0.042(2) 0.013(2) -0.012(2) -0.006(3)
C23 0.081(4) 0.050(3) 0.032(2) 0.006(2) -0.011(2) -0.025(3)
C24 0.086(4) 0.054(4) 0.031(2) -0.010(2) -0.005(2) -0.007(3)
C25 0.059(3) 0.043(3) 0.041(2) -0.0081(19) 0.0028(19) 0.000(2)
C26 0.046(3) 0.098(5) 0.063(3) 0.009(3) -0.009(2) 0.029(3)
C27 0.036(2) 0.085(4) 0.043(2) 0.004(2) -0.0056(18) -0.021(3)
C28 0.039(2) 0.065(3) 0.0322(18) 0.0025(19) -0.0059(16) -0.004(2)
C29 0.050(3) 0.088(4) 0.033(2) -0.009(2) 0.0118(19) 0.003(3)
C30 0.101(4) 0.079(4) 0.033(2) 0.001(2) 0.008(2) -0.005(4)
C31A 0.084(8) 0.044(8) 0.030(4) 0.012(4) -0.018(4) -0.006(6)
C31B 0.075(9) 0.069(12) 0.048(6) 0.027(7) 0.011(5) -0.004(8)
C32 0.060(3) 0.049(3) 0.044(2) 0.006(2) -0.0108(19) 0.013(3)
C33 0.048(3) 0.070(4) 0.035(2) -0.009(2) 0.0032(18) 0.005(3)
C34 0.082(4) 0.149(7) 0.037(2) -0.008(3) 0.011(2) -0.063(4)
C35 0.047(3) 0.110(5) 0.046(2) -0.004(3) 0.0126(19) -0.016(3)
C36 0.049(3) 0.083(4) 0.041(2) -0.004(2) 0.0046(18) -0.020(3)
N 0.0258(15) 0.032(2) 0.0259(13) 0.0013(12) 0.0063(11) 0.0005(14)
O1 0.0412(15) 0.0436(16) 0.0235(10) 0.0021(12) -0.0005(10) 0.0054(15)
O2 0.0423(18) 0.064(2) 0.0385(14) 0.0010(13) 0.0071(12) -0.0109(16)
P1 0.0244(5) 0.0296(6) 0.0247(4) 0.0010(4) 0.0030(3) 0.0004(4)
P2 0.0304(5) 0.0311(6) 0.0279(4) -0.0001(4) 0.0016(4) -0.0007(5)
S 0.0340(6) 0.0364(6) 0.0434(5) -0.0019(4) 0.0050(4) 0.0056(5)
Si 0.0258(6) 0.0536(9) 0.0293(5) 0.0052(5) -0.0012(4) 0.0012(5)
Y 0.02585(18) 0.0346(2) 0.02501(14) 0.00112(17) 0.00445(12) -0.0004(2)

loop_
_atom_type_symbol
_atom_type_description
_atom_type_scat_dispersion_real
_atom_type_scat_dispersion_imag
_atom_type_scat_source
C C 0.0033 0.0016 'International Tables Vol C Tables 4.2.6.8 and 6.1.1.4'
H H 0.0000 0.0000 'International Tables Vol C Tables 4.2.6.8 and 6.1.1.4'
B B 0.0013 0.0007 'International Tables Vol C Tables 4.2.6.8 and 6.1.1.4'
N N 0.0061 0.0033 'International Tables Vol C Tables 4.2.6.8 and 6.1.1.4'
O O 0.0106 0.0060 'International Tables Vol C Tables 4.2.6.8 and 6.1.1.4'
P P 0.1023 0.0942 'International Tables Vol C Tables 4.2.6.8 and 6.1.1.4'
S S 0.1246 0.1234 'International Tables Vol C Tables 4.2.6.8 and 6.1.1.4'
Si Si 0.0817 0.0704 'International Tables Vol C Tables 4.2.6.8 and 6.1.1.4'
Y Y -2.7962 3.5667 'International Tables Vol C Tables 4.2.6.8 and 6.1.1.4'

loop_
_citation_id
_citation_doi
_citation_year
1 10.1039/C4DT04034A 2015

loop_
_geom_angle_atom_site_label_1
_geom_angle_atom_site_label_2
_geom_angle_atom_site_label_3
_geom_angle
H1A B1 H1B 118(3)
H1A B1 H1C 111(3)
H1A B1 H1D 115(3)
H1B B1 H1C 110(3)
H1B B1 H1D 97(3)
H1C B1 H1D 104(3)
Y B1 H1A 177.3(17)
Y B1 H1B 64(2)
Y B1 H1C 66(2)
Y B1 H1D 66(3)
H2A B2 H2B 110(3)
H2A B2 H2C 114(3)
H2A B2 H2D 110(3)
H2B B2 H2C 106(2)
H2B B2 H2D 105(3)
H2C B2 H2D 112(3)
Y B2 H2A 176(2)
Y B2 H2B 66(2)
Y B2 H2C 69.2(19)
Y B2 H2D 71(2)
P1 C1 H1 115.8
P1 C1 Y 85.62(14)
P2 C1 H1 115.8
P2 C1 P1 121.6(2)
P2 C1 Y 95.17(14)
Y C1 H1 115.8
C3 C2 C7 118.2(4)
C3 C2 P1 119.7(3)
C7 C2 P1 122.1(3)
C2 C3 H3 119.2
C4 C3 C2 121.6(4)
C4 C3 H3 119.2
C3 C4 H4 120.3
C5 C4 C3 119.4(4)
C5 C4 H4 120.3
C4 C5 H5 119.9
C4 C5 C6 120.2(4)
C6 C5 H5 119.9
C5 C6 H6 119.9
C5 C6 C7 120.3(4)
C7 C6 H6 119.9
C2 C7 H7 119.9
C6 C7 C2 120.2(4)
C6 C7 H7 119.9
C9 C8 P1 123.0(3)
C13 C8 C9 118.5(3)
C13 C8 P1 118.5(3)
C8 C9 H9 119.9
C10 C9 C8 120.2(4)
C10 C9 H9 119.9
C9 C10 H10 119.8
C11 C10 C9 120.4(3)
C11 C10 H10 119.8
C10 C11 H11 120.0
C10 C11 C12 120.0(4)
C12 C11 H11 120.0
C11 C12 H12 120.1
C11 C12 C13 119.7(4)
C13 C12 H12 120.1
C8 C13 H13 119.4
C12 C13 C8 121.1(3)
C12 C13 H13 119.4
C15 C14 P2 118.4(3)
C19 C14 C15 119.9(4)
C19 C14 P2 121.6(3)
C14 C15 H15 120.2
C16 C15 C14 119.5(4)
C16 C15 H15 120.2
C15 C16 H16 119.8
C17 C16 C15 120.4(4)
C17 C16 H16 119.8
C16 C17 H17 119.7
C16 C17 C18 120.6(4)
C18 C17 H17 119.7
C17 C18 H18 120.4
C17 C18 C19 119.2(4)
C19 C18 H18 120.4
C14 C19 C18 120.3(4)
C14 C19 H19 119.8
C18 C19 H19 119.8
C21 C20 C25 119.4(3)
C21 C20 P2 121.1(3)
C25 C20 P2 118.8(3)
C20 C21 H21 120.2
C20 C21 C22 119.6(4)
C22 C21 H21 120.2
C21 C22 H22 120.0
C23 C22 C21 119.9(5)
C23 C22 H22 120.0
C22 C23 H23 119.6
C24 C23 C22 120.8(4)
C24 C23 H23 119.6
C23 C24 H24 119.8
C23 C24 C25 120.3(4)
C25 C24 H24 119.8
C20 C25 C24 119.9(4)
C20 C25 H25 120.1
C24 C25 H25 120.1
H26A C26 H26B 109.5
H26A C26 H26C 109.5
H26B C26 H26C 109.5
Si C26 H26A 109.5
Si C26 H26B 109.5
Si C26 H26C 109.5
H27A C27 H27B 109.5
H27A C27 H27C 109.5
H27B C27 H27C 109.5
Si C27 H27A 109.5
Si C27 H27B 109.5
Si C27 H27C 109.5
H28A C28 H28B 109.5
H28A C28 H28C 109.5
H28B C28 H28C 109.5
Si C28 H28A 109.5
Si C28 H28B 109.5
Si C28 H28C 109.5
H29A C29 H29B 108.7
C30 C29 H29A 110.6
C30 C29 H29B 110.6
O1 C29 H29A 110.6
O1 C29 H29B 110.6
O1 C29 C30 105.7(4)
C29 C30 H30C 110.7
C29 C30 H30D 110.7
C29 C30 H30A 111.0
C29 C30 H30B 111.0
C29 C30 C31B 103.8(5)
H30C C30 H30D 108.8
H30A C30 H30B 109.0
C31A C30 C29 105.3(4)
C31A C30 H30C 110.7
C31A C30 H30D 110.7
C31B C30 H30A 111.0
C31B C30 H30B 111.0
C30 C31A H31A 110.1
C30 C31A H31B 110.1
C30 C31A C32 107.8(8)
H31A C31A H31B 108.5
C32 C31A H31A 110.1
C32 C31A H31B 110.1
C30 C31B H31C 111.7
C30 C31B H31D 111.7
H31C C31B H31D 109.5
C32 C31B C30 100.4(9)
C32 C31B H31C 111.7
C32 C31B H31D 111.7
C31A C32 H32C 111.3
C31A C32 H32D 111.3
C31B C32 H32A 109.7
C31B C32 H32B 109.7
C31B C32 O1 109.7(6)
H32C C32 H32D 109.2
H32A C32 H32B 108.2
O1 C32 C31A 102.6(5)
O1 C32 H32C 111.3
O1 C32 H32D 111.3
O1 C32 H32A 109.7
O1 C32 H32B 109.7
H33A C33 H33B 108.3
C34 C33 H33A 110.0
C34 C33 H33B 110.0
O2 C33 H33A 110.0
O2 C33 H33B 110.0
O2 C33 C34 108.6(3)
C33 C34 H34A 110.5
C33 C34 H34B 110.5
C33 C34 C35 106.2(3)
H34A C34 H34B 108.7
C35 C34 H34A 110.5
C35 C34 H34B 110.5
C34 C35 H35A 111.0
C34 C35 H35B 111.0
H35A C35 H35B 109.0
C36 C35 C34 103.7(4)
C36 C35 H35A 111.0
C36 C35 H35B 111.0
C35 C36 H36A 110.4
C35 C36 H36B 110.4
H36A C36 H36B 108.6
O2 C36 C35 106.6(3)
O2 C36 H36A 110.4
O2 C36 H36B 110.4
P1 N Si 129.92(15)
P1 N Y 99.70(12)
Si N Y 130.38(14)
C29 O1 C32 108.9(3)
C29 O1 Y 126.6(2)
C32 O1 Y 122.9(2)
C36 O2 C33 106.9(3)
C1 P1 C2 106.42(16)
C1 P1 C8 114.34(17)
C1 P1 Y 59.48(12)
C2 P1 C8 105.11(16)
C2 P1 Y 113.98(11)
C8 P1 Y 140.61(13)
N P1 C1 107.32(15)
N P1 C2 113.07(17)
N P1 C8 110.64(16)
N P1 Y 49.39(9)
C1 P2 C14 114.67(17)
C1 P2 C20 109.59(17)
C1 P2 S 109.29(13)
C1 P2 Y 53.01(12)
C14 P2 C20 100.21(17)
C14 P2 S 110.76(14)
C14 P2 Y 148.89(11)
C20 P2 S 112.10(13)
C20 P2 Y 110.82(13)
S P2 Y 59.81(4)
P2 S Y 83.22(5)
C26 Si C27 108.8(2)
C26 Si C28 108.1(2)
C27 Si C28 107.2(2)
N Si C26 109.92(19)
N Si C27 108.76(17)
N Si C28 113.86(15)
B1 Y H1B 26.4(11)
B1 Y H1C 22.9(10)
B1 Y H1D 26.1(13)
B1 Y B2 103.8(2)
B1 Y H2B 131.8(11)
B1 Y H2C 88.3(9)
B1 Y H2D 92.4(9)
B1 Y C1 155.32(17)
B1 Y P1 134.18(12)
B1 Y P2 127.68(15)
B1 Y S 90.73(15)
H1B Y H1C 44.5(13)
H1B Y H1D 42.8(16)
H1B Y H2B 112.0(16)
H1B Y H2C 79.4(14)
H1B Y H2D 68.1(15)
H1C Y H1D 41.9(15)
H1C Y H2B 125.1(15)
H1C Y H2C 77.4(14)
H1C Y H2D 98.9(14)
H1D Y H2B 154.8(17)
H1D Y H2C 114.3(16)
H1D Y H2D 109.9(16)
B2 Y H1B 85.1(12)
B2 Y H1C 100.4(12)
B2 Y H1D 127.5(14)
B2 Y H2B 28.1(10)
B2 Y H2C 27.8(8)
B2 Y H2D 25.9(8)
B2 Y C1 99.74(16)
B2 Y P1 94.61(13)
B2 Y P2 127.81(13)
B2 Y S 163.58(13)
H2B Y H2C 47.8(12)
H2B Y H2D 45.5(13)
H2C Y H2D 46.9(11)
C1 Y H1B 153.5(9)
C1 Y H1C 154.6(11)
C1 Y H1D 129.3(14)
C1 Y H2B 72.1(10)
C1 Y H2C 116.3(9)
C1 Y H2D 106.0(8)
C1 Y P1 34.90(7)
C1 Y P2 31.83(8)
C1 Y S 67.17(8)
N Y B1 104.41(13)
N Y H1B 88.6(9)
N Y H1C 127.2(10)
N Y H1D 89.3(11)
N Y B2 96.88(14)
N Y H2B 89.5(8)
N Y H2C 123.5(8)
N Y H2D 77.3(8)
N Y C1 65.07(10)
N Y P1 30.91(7)
N Y P2 79.84(8)
N Y S 86.66(8)
O1 Y B1 102.87(12)
O1 Y H1B 121.0(9)
O1 Y H1C 80.1(10)
O1 Y H1D 111.2(11)
O1 Y B2 87.52(13)
O1 Y H2B 80.7(8)
O1 Y H2C 68.4(8)
O1 Y H2D 112.9(9)
O1 Y C1 85.33(9)
O1 Y N 150.41(9)
O1 Y P1 119.74(6)
O1 Y P2 74.52(7)
O1 Y S 81.73(8)
P1 Y H1B 119.2(9)
P1 Y H1C 155.8(10)
P1 Y H1D 114.1(12)
P1 Y H2B 74.8(9)
P1 Y H2C 121.3(9)
P1 Y H2D 86.3(8)
P1 Y P2 57.33(3)
P2 Y H1B 146.0(11)
P2 Y H1C 123.1(11)
P2 Y H1D 104.7(14)
P2 Y H2B 99.9(11)
P2 Y H2C 133.4(8)
P2 Y H2D 137.8(8)
S Y H1B 111.1(12)
S Y H1C 90.0(11)
S Y H1D 68.4(14)
S Y H2B 136.6(11)
S Y H2C 149.0(8)
S Y H2D 163.9(8)
S Y P1 80.20(3)
S Y P2 36.97(3)

loop_
_geom_bond_atom_site_label_1
_geom_bond_atom_site_label_2
_geom_bond_distance
B1 H1A 1.05(4)
B1 H1B 1.12(4)
B1 H1C 0.98(4)
B1 H1D 1.11(5)
B1 Y 2.527(5)
B2 H2A 1.09(5)
B2 H2B 1.20(4)
B2 H2C 1.20(3)
B2 H2D 1.12(3)
B2 Y 2.548(6)
C1 H1 1.0000
C1 P1 1.757(3)
C1 P2 1.747(4)
C1 Y 2.646(4)
C2 C3 1.386(5)
C2 C7 1.393(5)
C2 P1 1.805(4)
C3 H3 0.9500
C3 C4 1.384(5)
C4 H4 0.9500
C4 C5 1.375(6)
C5 H5 0.9500
C5 C6 1.376(6)
C6 H6 0.9500
C6 C7 1.393(5)
C7 H7 0.9500
C8 C9 1.394(5)
C8 C13 1.390(5)
C8 P1 1.819(4)
C9 H9 0.9500
C9 C10 1.391(5)
C10 H10 0.9500
C10 C11 1.378(6)
C11 H11 0.9500
C11 C12 1.381(5)
C12 H12 0.9500
C12 C13 1.387(5)
C13 H13 0.9500
C14 C15 1.393(5)
C14 C19 1.380(6)
C14 P2 1.812(4)
C15 H15 0.9500
C15 C16 1.387(5)
C16 H16 0.9500
C16 C17 1.365(6)
C17 H17 0.9500
C17 C18 1.390(6)
C18 H18 0.9500
C18 C19 1.391(5)
C19 H19 0.9500
C20 C21 1.384(5)
C20 C25 1.389(5)
C20 P2 1.817(3)
C21 H21 0.9500
C21 C22 1.395(5)
C22 H22 0.9500
C22 C23 1.376(7)
C23 H23 0.9500
C23 C24 1.347(7)
C24 H24 0.9500
C24 C25 1.392(5)
C25 H25 0.9500
C26 H26A 0.9800
C26 H26B 0.9800
C26 H26C 0.9800
C26 Si 1.859(5)
C27 H27A 0.9800
C27 H27B 0.9800
C27 H27C 0.9800
C27 Si 1.869(5)
C28 H28A 0.9800
C28 H28B 0.9800
C28 H28C 0.9800
C28 Si 1.874(4)
C29 H29A 0.9900
C29 H29B 0.9900
C29 C30 1.509(6)
C29 O1 1.460(4)
C30 H30C 0.9900
C30 H30D 0.9900
C30 H30A 0.9900
C30 H30B 0.9900
C30 C31A 1.416(12)
C30 C31B 1.613(18)
C31A H31A 0.9900
C31A H31B 0.9900
C31A C32 1.487(9)
C31B H31C 0.9900
C31B H31D 0.9900
C31B C32 1.437(10)
C32 H32C 0.9900
C32 H32D 0.9900
C32 H32A 0.9900
C32 H32B 0.9900
C32 O1 1.464(5)
C33 H33A 0.9900
C33 H33B 0.9900
C33 C34 1.454(6)
C33 O2 1.431(4)
C34 H34A 0.9900
C34 H34B 0.9900
C34 C35 1.495(6)
C35 H35A 0.9900
C35 H35B 0.9900
C35 C36 1.483(5)
C36 H36A 0.9900
C36 H36B 0.9900
C36 O2 1.419(5)
N P1 1.596(3)
N Si 1.741(3)
N Y 2.359(2)
O1 Y 2.358(2)
P1 Y 3.0629(12)
P2 S 1.9986(14)
P2 Y 3.2999(12)
S Y 2.8724(13)
Y H1B 2.27(4)
Y H1C 2.31(4)
Y H1D 2.30(5)
Y H2B 2.34(4)
Y H2C 2.40(4)
Y H2D 2.43(4)

loop_
_geom_torsion_atom_site_label_1
_geom_torsion_atom_site_label_2
_geom_torsion_atom_site_label_3
_geom_torsion_atom_site_label_4
_geom_torsion
C2 C3 C4 C5 -0.5(6)
C3 C2 C7 C6 -2.2(5)
C3 C2 P1 C1 -135.3(3)
C3 C2 P1 C8 103.0(3)
C3 C2 P1 N -17.8(3)
C3 C2 P1 Y -72.0(3)
C3 C4 C5 C6 -2.4(6)
C4 C5 C6 C7 2.9(6)
C5 C6 C7 C2 -0.6(5)
C7 C2 C3 C4 2.7(5)
C7 C2 P1 C1 48.4(3)
C7 C2 P1 C8 -73.2(3)
C7 C2 P1 N 166.0(3)
C7 C2 P1 Y 111.8(3)
C8 C9 C10 C11 -1.4(6)
C9 C8 C13 C12 0.6(5)
C9 C8 P1 C1 -104.0(3)
C9 C8 P1 C2 12.3(3)
C9 C8 P1 N 134.7(3)
C9 C8 P1 Y -174.9(2)
C9 C10 C11 C12 1.3(6)
C10 C11 C12 C13 -0.3(6)
C11 C12 C13 C8 -0.7(6)
C13 C8 C9 C10 0.4(5)
C13 C8 P1 C1 75.4(3)
C13 C8 P1 C2 -168.3(3)
C13 C8 P1 N -45.9(3)
C13 C8 P1 Y 4.5(4)
C14 C15 C16 C17 -0.6(5)
C15 C14 C19 C18 -0.6(5)
C15 C14 P2 C1 35.4(3)
C15 C14 P2 C20 -81.8(3)
C15 C14 P2 S 159.7(2)
C15 C14 P2 Y 94.0(3)
C15 C16 C17 C18 1.1(6)
C16 C17 C18 C19 -1.4(5)
C17 C18 C19 C14 1.1(5)
C19 C14 C15 C16 0.3(5)
C19 C14 P2 C1 -148.4(3)
C19 C14 P2 C20 94.4(3)
C19 C14 P2 S -24.1(3)
C19 C14 P2 Y -89.7(4)
C20 C21 C22 C23 1.2(7)
C21 C20 C25 C24 -0.1(6)
C21 C20 P2 C1 -41.7(4)
C21 C20 P2 C14 79.2(4)
C21 C20 P2 S -163.2(3)
C21 C20 P2 Y -98.5(3)
C21 C22 C23 C24 -1.6(7)
C22 C23 C24 C25 1.2(7)
C23 C24 C25 C20 -0.3(7)
C25 C20 C21 C22 -0.3(6)
C25 C20 P2 C1 147.8(3)
C25 C20 P2 C14 -91.2(3)
C25 C20 P2 S 26.3(4)
C25 C20 P2 Y 91.1(3)
C29 C30 C31A C32 28.9(12)
C29 C30 C31B C32 -33.2(12)
C30 C29 O1 C32 -5.5(5)
C30 C29 O1 Y -170.9(3)
C30 C31A C32 O1 -31.9(11)
C30 C31B C32 O1 30.9(13)
C31A C32 O1 C29 22.1(8)
C31A C32 O1 Y -171.8(7)
C31B C32 O1 C29 -17.8(11)
C31B C32 O1 Y 148.3(10)
C33 C34 C35 C36 16.8(7)
C34 C33 O2 C36 -16.9(6)
C34 C35 C36 O2 -27.5(6)
C35 C36 O2 C33 27.8(5)
O1 C29 C30 C31A -14.4(9)
O1 C29 C30 C31B 23.6(9)
O2 C33 C34 C35 -0.6(6)
P1 C1 P2 C14 58.4(3)
P1 C1 P2 C20 170.2(2)
P1 C1 P2 S -66.6(2)
P1 C1 P2 Y -88.0(2)
P1 C2 C3 C4 -173.7(3)
P1 C2 C7 C6 174.1(3)
P1 C8 C9 C10 179.8(3)
P1 C8 C13 C12 -178.8(3)
P1 N Si C26 117.8(3)
P1 N Si C27 -123.2(3)
P1 N Si C28 -3.7(3)
P2 C1 P1 C2 -158.1(2)
P2 C1 P1 C8 -42.5(3)
P2 C1 P1 N 80.6(3)
P2 C1 P1 Y 93.4(2)
P2 C14 C15 C16 176.6(3)
P2 C14 C19 C18 -176.8(3)
P2 C20 C21 C22 -170.7(3)
P2 C20 C25 C24 170.5(3)
Si N P1 C1 -165.5(2)
Si N P1 C2 77.4(3)
Si N P1 C8 -40.2(3)
Si N P1 Y 179.9(3)
Y C1 P1 C2 108.54(14)
Y C1 P1 C8 -135.89(15)
Y C1 P1 N -12.78(16)
Y C1 P2 C14 146.47(14)
Y C1 P2 C20 -101.79(16)
Y C1 P2 S 21.43(12)
Y N P1 C1 14.53(18)
Y N P1 C2 -102.51(14)
Y N P1 C8 139.90(14)
Y N Si C26 -62.3(3)
Y N Si C27 56.7(3)
Y N Si C28 176.2(2)
